data_7045286
loop_
_publ_author_name
'Kim, Euk Hyun'
'Lim, Min Hyuk'
'Lah, Myoung Soo'
'Koo, Sang Man'

_publ_section_title
;
 Synthesis and characterization of heteroleptic titanium MOCVD precursors
 for TiO<sub>2</sub> thin films.
;
_journal_issue 7
_journal_name_full 'Dalton transactions (Cambridge, England : 2003)'
_journal_page_first 2415
_journal_page_last 2421
_journal_paper_doi 10.1039/c7dt04894g
_journal_volume 47
_journal_year 2018
_chemical_formula_sum 'C19 H37 N O5 Ti'
_chemical_formula_weight 407.39
_space_group_crystal_system monoclinic
_space_group_IT_number 4
_space_group_name_Hall 'P 2yb'
_space_group_name_H-M_alt 'P 1 21 1'
_symmetry_space_group_name_Hall 'P 2yb'
_symmetry_space_group_name_H-M 'P 1 21 1'
_atom_sites_solution_hydrogens geom
_audit_creation_method SHELXL-2014/7
_audit_update_record
;
2017-12-15 deposited with the CCDC.
2018-01-15 downloaded from the CCDC.
;
_cell_angle_alpha 90
_cell_angle_beta 106.59(3)
_cell_angle_gamma 90
_cell_formula_units_Z 6
_cell_length_a 14.894(3)
_cell_length_b 9.1120(18)
_cell_length_c 25.580(5)
_cell_measurement_reflns_used 95645
_cell_measurement_temperature 100(2)
_cell_measurement_theta_max 27.997
_cell_measurement_theta_min 1.405
_cell_volume 3327.1(13)
_computing_cell_refinement HKL3000
_computing_data_collection 'PAL BL2D-SMDC Program'
_computing_data_reduction HKL3000
_computing_molecular_graphics 'Diamond 3'
_computing_publication_material WinGX
_computing_structure_refinement SHELXL
_computing_structure_solution SHELXS
_diffrn_ambient_temperature 100(2)
_diffrn_measured_fraction_theta_full 0.997
_diffrn_measured_fraction_theta_max 0.994
_diffrn_measurement_device_type 'ADSC Q210 CCD area detector'
_diffrn_measurement_method 'omega scan'
_diffrn_radiation_type synchrotron
_diffrn_radiation_wavelength 0.700
_diffrn_reflns_av_R_equivalents 0.0687
_diffrn_reflns_av_unetI/netI 0.0861
_diffrn_reflns_Laue_measured_fraction_full 0.997
_diffrn_reflns_Laue_measured_fraction_max 0.994
_diffrn_reflns_limit_h_max 19
_diffrn_reflns_limit_h_min -19
_diffrn_reflns_limit_k_max 12
_diffrn_reflns_limit_k_min -12
_diffrn_reflns_limit_l_max 34
_diffrn_reflns_limit_l_min -34
_diffrn_reflns_number 30113
_diffrn_reflns_point_group_measured_fraction_full 0.992
_diffrn_reflns_point_group_measured_fraction_max 0.988
_diffrn_reflns_theta_full 24.835
_diffrn_reflns_theta_max 27.997
_diffrn_reflns_theta_min 1.405
_diffrn_source 'PLSII 2D bending magnet'
_exptl_absorpt_coefficient_mu 0.392
_exptl_absorpt_correction_T_max 0.969
_exptl_absorpt_correction_T_min 0.964
_exptl_absorpt_correction_type multi-scan
_exptl_absorpt_process_details HKL3000
_exptl_crystal_colour colorless
_exptl_crystal_density_diffrn 1.220
_exptl_crystal_description block
_exptl_crystal_F_000 1320
_exptl_crystal_size_max 0.095
_exptl_crystal_size_mid 0.090
_exptl_crystal_size_min 0.080
_refine_diff_density_max 0.840
_refine_diff_density_min -0.648
_refine_diff_density_rms 0.121
_refine_ls_abs_structure_details
;
 Flack x determined using 3080 quotients [(I+)-(I-)]/[(I+)+(I-)]
 (Parsons, Flack and Wagner, Acta Cryst. B69 (2013) 249-259).
;
_refine_ls_abs_structure_Flack 0.006(12)
_refine_ls_extinction_coef 0.044(6)
_refine_ls_extinction_expression Fc^*^=kFc[1+0.001xFc^2^\l^3^/sin(2\q)]^-1/4^
_refine_ls_extinction_method 'SHELXL-2014/7 (Sheldrick 2014'
_refine_ls_goodness_of_fit_ref 1.066
_refine_ls_hydrogen_treatment constr
_refine_ls_matrix_type full
_refine_ls_number_parameters 731
_refine_ls_number_reflns 16614
_refine_ls_number_restraints 16
_refine_ls_restrained_S_all 1.069
_refine_ls_R_factor_all 0.1574
_refine_ls_R_factor_gt 0.1027
_refine_ls_shift/su_max 0.000
_refine_ls_shift/su_mean 0.000
_refine_ls_structure_factor_coef Fsqd
_refine_ls_weighting_details 'w=1/[\s^2^(Fo^2^)+(0.1637P)^2^+2.0315P] where P=(Fo^2^+2Fc^2^)/3'
_refine_ls_weighting_scheme calc
_refine_ls_wR_factor_gt 0.2858
_refine_ls_wR_factor_ref 0.3216
_reflns_Friedel_coverage 0.872
_reflns_Friedel_fraction_full 0.986
_reflns_Friedel_fraction_max 0.980
_reflns_number_gt 9189
_reflns_number_total 16614
_reflns_threshold_expression 'I > 2\s(I)'
_cod_data_source_file c7dt04894g1.cif
_cod_data_source_block PO16_022Mono
_cod_depositor_comments
;
The following automatic conversions were performed:

'_exptl_absorpt_correction_type' value 'Multi-scan' changed to
'multi-scan' according to
/home/data/users/saulius/crontab/automatic-downloads/rss-feeds/RSC/lib/dictionaries/cif_core.dic
dictionary named 'cif_core.dic' version 2.4.2 from 2011-04-26.

Automatic conversion script
Id: cif_fix_values 4973 2017-02-22 13:04:09Z antanas 

 Adding full bibliography for 7045285--7045286.cif.
;
_cod_original_cell_volume 3327.0(13)
_cod_database_code 7045286
_shelx_shelxl_version_number 2014/7
_shelx_space_group_comment
;
The symmetry employed for this shelxl refinement is uniquely defined
by the following loop, which should always be used as a source of
symmetry information in preference to the above space-group names.
They are only intended as comments.
;

loop_
_space_group_symop_operation_xyz
'x, y, z'
'-x, y+1/2, -z'

loop_
_atom_site_label
_atom_site_type_symbol
_atom_site_fract_x
_atom_site_fract_y
_atom_site_fract_z
_atom_site_U_iso_or_equiv
_atom_site_adp_type
_atom_site_occupancy
_atom_site_site_symmetry_order
_atom_site_calc_flag
_atom_site_refinement_flags_posn
_atom_site_refinement_flags_adp
Ti1A Ti 0.23496(9) 0.2206(2) 0.45081(5) 0.0520(4) Uani 1 1 d . .
O1A O 0.1683(4) 0.1287(7) 0.5021(2) 0.0559(14) Uani 1 1 d . .
O2A O 0.3445(4) 0.1008(7) 0.5009(2) 0.0577(14) Uani 1 1 d . .
O3A O 0.3071(4) 0.2321(7) 0.4022(2) 0.0602(14) Uani 1 1 d . .
O4A O 0.1152(4) 0.2617(7) 0.4047(2) 0.0625(16) Uani 1 1 d . .
O5A O 0.2614(4) 0.3925(7) 0.4842(2) 0.0595(15) Uani 1 1 d . .
N1A N 0.1952(6) 0.0035(9) 0.4020(3) 0.0639(19) Uani 1 1 d . .
C1A C 0.1950(7) 0.0733(10) 0.5483(4) 0.058(2) Uani 1 1 d . .
C2A C 0.2899(8) 0.0297(13) 0.5738(4) 0.072(3) Uani 1 1 d . .
H2A H 0.3062 -0.0099 0.6097 0.086 Uiso 1 1 calc R U
C3A C 0.3584(7) 0.0442(11) 0.5470(4) 0.065(2) Uani 1 1 d . .
C4A C 0.1183(8) 0.0452(11) 0.5763(4) 0.073(3) Uani 1 1 d . .
C5A C 0.0486(8) -0.0686(13) 0.5400(6) 0.092(4) Uani 1 1 d . .
H5A1 H 0.0829 -0.1577 0.5359 0.137 Uiso 1 1 calc R U
H5A2 H 0.0196 -0.0258 0.5040 0.137 Uiso 1 1 calc R U
H5A3 H -0.0001 -0.0934 0.5574 0.137 Uiso 1 1 calc R U
C6A C 0.0675(9) 0.1893(10) 0.5771(5) 0.080(3) Uani 1 1 d . .
H6A1 H 0.0134 0.1724 0.5909 0.120 Uiso 1 1 calc R U
H6A2 H 0.0461 0.2292 0.5400 0.120 Uiso 1 1 calc R U
H6A3 H 0.1102 0.2593 0.6009 0.120 Uiso 1 1 calc R U
C7A C 0.1549(11) -0.0146(15) 0.6334(5) 0.117(6) Uani 1 1 d . .
H7A1 H 0.1733 0.0669 0.6593 0.175 Uiso 1 1 calc R U
H7A2 H 0.2094 -0.0773 0.6357 0.175 Uiso 1 1 calc R U
H7A3 H 0.1058 -0.0724 0.6424 0.175 Uiso 1 1 calc R U
C8A C 0.4553(7) -0.0196(12) 0.5725(5) 0.079(3) Uani 1 1 d . .
C9A C 0.4712(8) -0.1448(13) 0.5342(6) 0.109(5) Uani 1 1 d . .
H9A1 H 0.5374 -0.1733 0.5451 0.164 Uiso 1 1 calc R U
H9A2 H 0.4536 -0.1096 0.4964 0.164 Uiso 1 1 calc R U
H9A3 H 0.4325 -0.2298 0.5370 0.164 Uiso 1 1 calc R U
C10A C 0.4767(10) -0.0739(17) 0.6289(6) 0.124(6) Uani 1 1 d . .
H10A H 0.4655 0.0044 0.6525 0.186 Uiso 1 1 calc R U
H10B H 0.5425 -0.1043 0.6415 0.186 Uiso 1 1 calc R U
H10C H 0.4363 -0.1579 0.6302 0.186 Uiso 1 1 calc R U
C11A C 0.5293(7) 0.1031(13) 0.5716(5) 0.082(3) Uani 1 1 d . .
H11A H 0.5273 0.1794 0.5982 0.123 Uiso 1 1 calc R U
H11B H 0.5145 0.1465 0.5351 0.123 Uiso 1 1 calc R U
H11C H 0.5921 0.0597 0.5809 0.123 Uiso 1 1 calc R U
C12A C 0.3181(8) 0.1127(11) 0.3707(4) 0.070(3) Uani 1 1 d D .
H12A H 0.3755 0.0583 0.3901 0.084 Uiso 1 1 calc R U
H12B H 0.3262 0.1485 0.3358 0.084 Uiso 1 1 calc R U
C13A C 0.2368(12) 0.0119(19) 0.3592(7) 0.162(8) Uani 1 1 d D U
H13A H 0.1892 0.0453 0.3258 0.195 Uiso 1 1 calc R U
H13B H 0.2575 -0.0874 0.3521 0.195 Uiso 1 1 calc R U
C14A C 0.0547(7) 0.1557(11) 0.3744(4) 0.069(3) Uani 1 1 d D .
H14A H -0.0023 0.1522 0.3869 0.083 Uiso 1 1 calc R U
H14B H 0.0354 0.1861 0.3356 0.083 Uiso 1 1 calc R U
C15A C 0.0921(9) 0.0170(17) 0.3779(8) 0.200(13) Uani 1 1 d D .
H15A H 0.0757 -0.0251 0.3407 0.239 Uiso 1 1 calc R U
H15B H 0.0613 -0.0442 0.3997 0.239 Uiso 1 1 calc R U
C16A C 0.2102(11) -0.1351(13) 0.4307(5) 0.098(4) Uani 1 1 d . .
H16A H 0.1519 -0.1919 0.4208 0.147 Uiso 1 1 calc R U
H16B H 0.2296 -0.1171 0.4701 0.147 Uiso 1 1 calc R U
H16C H 0.2593 -0.1902 0.4206 0.147 Uiso 1 1 calc R U
C17A C 0.2872(7) 0.5109(10) 0.5191(4) 0.065(2) Uani 1 1 d . .
H17A H 0.3134 0.5888 0.5001 0.078 Uiso 1 1 calc R U
C18A C 0.2044(10) 0.5713(14) 0.5325(5) 0.101(4) Uani 1 1 d . .
H18A H 0.1589 0.6065 0.4991 0.152 Uiso 1 1 calc R U
H18B H 0.2237 0.6529 0.5582 0.152 Uiso 1 1 calc R U
H18C H 0.1756 0.4944 0.5492 0.152 Uiso 1 1 calc R U
C19A C 0.3637(11) 0.4627(17) 0.5694(6) 0.122(6) Uani 1 1 d . .
H19A H 0.3383 0.3903 0.5897 0.183 Uiso 1 1 calc R U
H19B H 0.3867 0.5481 0.5927 0.183 Uiso 1 1 calc R U
H19C H 0.4155 0.4189 0.5583 0.183 Uiso 1 1 calc R U
Ti1B Ti 0.44217(11) 0.7233(2) 0.88254(6) 0.0577(4) Uani 1 1 d . .
O1B O 0.3328(4) 0.6239(7) 0.8283(2) 0.0555(14) Uani 1 1 d . .
O2B O 0.5133(4) 0.6139(7) 0.8361(2) 0.0575(14) Uani 1 1 d . .
O3B O 0.5578(4) 0.7442(8) 0.9337(2) 0.0667(17) Uani 1 1 d . .
O4B O 0.3627(5) 0.7569(7) 0.9258(2) 0.0674(18) Uani 1 1 d . .
O5B O 0.4336(6) 0.8971(8) 0.8487(3) 0.078(2) Uani 1 1 d . .
N1B N 0.4535(5) 0.5027(9) 0.9310(3) 0.0571(17) Uani 1 1 d . .
C1B C 0.3221(6) 0.5680(11) 0.7812(4) 0.058(2) Uani 1 1 d . .
C2B C 0.3927(6) 0.5345(11) 0.7592(4) 0.058(2) Uani 1 1 d . .
H2B H 0.3785 0.4951 0.7233 0.070 Uiso 1 1 calc R U
C3B C 0.4874(6) 0.5582(11) 0.7895(4) 0.057(2) Uani 1 1 d . .
C4B C 0.2185(7) 0.5351(13) 0.7507(4) 0.076(3) Uani 1 1 d . .
C5B C 0.2026(8) 0.4909(16) 0.6912(5) 0.093(4) Uani 1 1 d . .
H5B1 H 0.2319 0.3954 0.6895 0.140 Uiso 1 1 calc R U
H5B2 H 0.2305 0.5647 0.6727 0.140 Uiso 1 1 calc R U
H5B3 H 0.1352 0.4842 0.6731 0.140 Uiso 1 1 calc R U
C6B C 0.1837(10) 0.4178(18) 0.7829(6) 0.126(6) Uani 1 1 d . .
H6B1 H 0.1151 0.4155 0.7711 0.188 Uiso 1 1 calc R U
H6B2 H 0.2056 0.4409 0.8219 0.188 Uiso 1 1 calc R U
H6B3 H 0.2081 0.3218 0.7764 0.188 Uiso 1 1 calc R U
C7B C 0.1619(8) 0.6864(15) 0.7500(4) 0.093(4) Uani 1 1 d . .
H7B1 H 0.0947 0.6654 0.7416 0.139 Uiso 1 1 calc R U
H7B2 H 0.1729 0.7519 0.7220 0.139 Uiso 1 1 calc R U
H7B3 H 0.1836 0.7338 0.7858 0.139 Uiso 1 1 calc R U
C8B C 0.5681(7) 0.5004(15) 0.7689(4) 0.082(3) Uani 1 1 d . .
C9B C 0.6190(9) 0.3801(17) 0.8103(5) 0.102(5) Uani 1 1 d . .
H9B1 H 0.5811 0.2905 0.8044 0.153 Uiso 1 1 calc R U
H9B2 H 0.6275 0.4154 0.8476 0.153 Uiso 1 1 calc R U
H9B3 H 0.6803 0.3591 0.8049 0.153 Uiso 1 1 calc R U
C10B C 0.5340(7) 0.4326(13) 0.7120(4) 0.078(3) Uani 1 1 d . .
H10D H 0.4805 0.3681 0.7102 0.117 Uiso 1 1 calc R U
H10E H 0.5847 0.3755 0.7046 0.117 Uiso 1 1 calc R U
H10F H 0.5147 0.5108 0.6848 0.117 Uiso 1 1 calc R U
C11B C 0.6352(8) 0.6198(19) 0.7691(5) 0.108(5) Uani 1 1 d . .
H11D H 0.6798 0.5877 0.7498 0.161 Uiso 1 1 calc R U
H11E H 0.6692 0.6448 0.8069 0.161 Uiso 1 1 calc R U
H11F H 0.6012 0.7063 0.7509 0.161 Uiso 1 1 calc R U
C12B C 0.6042(7) 0.6242(12) 0.9628(4) 0.072(3) Uani 1 1 d . .
H12C H 0.6521 0.6591 0.9959 0.087 Uiso 1 1 calc R U
H12D H 0.6367 0.5697 0.9401 0.087 Uiso 1 1 calc R U
C13B C 0.5396(8) 0.5267(14) 0.9787(5) 0.092(4) Uani 1 1 d . .
H13C H 0.5211 0.5701 1.0096 0.110 Uiso 1 1 calc R U
H13D H 0.5705 0.4315 0.9908 0.110 Uiso 1 1 calc R U
C14B C 0.3390(7) 0.6528(12) 0.9591(5) 0.074(3) Uani 1 1 d . .
H14C H 0.2702 0.6528 0.9524 0.089 Uiso 1 1 calc R U
H14D H 0.3679 0.6800 0.9977 0.089 Uiso 1 1 calc R U
C15B C 0.3693(9) 0.5070(13) 0.9498(6) 0.092(4) Uani 1 1 d . .
H15C H 0.3176 0.4575 0.9224 0.111 Uiso 1 1 calc R U
H15D H 0.3815 0.4505 0.9842 0.111 Uiso 1 1 calc R U
C16B C 0.4597(10) 0.3703(13) 0.9034(4) 0.088(4) Uani 1 1 d . .
H16D H 0.4373 0.2889 0.9213 0.131 Uiso 1 1 calc R U
H16E H 0.5251 0.3527 0.9044 0.131 Uiso 1 1 calc R U
H16F H 0.4212 0.3777 0.8654 0.131 Uiso 1 1 calc R U
C17B C 0.4413(10) 1.0122(12) 0.8155(4) 0.092(4) Uani 1 1 d . .
H17B H 0.4806 1.0900 0.8387 0.110 Uiso 1 1 calc R U
C18B C 0.3476(12) 1.075(2) 0.7894(8) 0.160(8) Uani 1 1 d . U
H18D H 0.3112 1.0058 0.7621 0.241 Uiso 1 1 calc R U
H18E H 0.3544 1.1678 0.7717 0.241 Uiso 1 1 calc R U
H18F H 0.3151 1.0920 0.8172 0.241 Uiso 1 1 calc R U
C19B C 0.4866(13) 0.9678(18) 0.7741(6) 0.142(7) Uani 1 1 d . .
H19D H 0.5428 0.9102 0.7914 0.213 Uiso 1 1 calc R U
H19E H 0.5043 1.0554 0.7571 0.213 Uiso 1 1 calc R U
H19F H 0.4431 0.9083 0.7462 0.213 Uiso 1 1 calc R U
Ti1C Ti 0.88285(9) 0.22164(19) 0.78435(5) 0.0524(4) Uani 1 1 d . .
O1C O 0.8317(4) 0.1052(8) 0.8381(2) 0.0641(16) Uani 1 1 d . .
O2C O 1.0051(4) 0.1289(7) 0.8319(2) 0.0607(15) Uani 1 1 d . .
O3C O 0.9507(4) 0.2573(7) 0.7349(2) 0.0569(15) Uani 1 1 d . .
O4C O 0.7601(4) 0.2373(8) 0.7386(2) 0.0625(15) Uani 1 1 d . .
O5C O 0.8912(5) 0.3937(8) 0.8174(3) 0.0678(17) Uani 1 1 d . .
N1C N 0.8639(6) 0.0033(9) 0.7363(3) 0.0635(19) Uani 1 1 d . .
C1C C 0.8689(7) 0.0524(10) 0.8852(4) 0.060(2) Uani 1 1 d . .
C2C C 0.9669(6) 0.0369(10) 0.9081(3) 0.0525(19) Uani 1 1 d . .
H2C H 0.9904 0.0044 0.9447 0.063 Uiso 1 1 calc R U
C3C C 1.0297(6) 0.0679(10) 0.8785(3) 0.057(2) Uani 1 1 d . .
C4C C 0.8014(8) 0.0029(13) 0.9164(5) 0.079(3) Uani 1 1 d . .
C5C C 0.7508(12) -0.1336(19) 0.8833(7) 0.134(6) Uani 1 1 d . .
H5C1 H 0.7016 -0.1678 0.8989 0.202 Uiso 1 1 calc R U
H5C2 H 0.7964 -0.2124 0.8853 0.202 Uiso 1 1 calc R U
H5C3 H 0.7228 -0.1057 0.8451 0.202 Uiso 1 1 calc R U
C6C C 0.8466(8) -0.0277(19) 0.9750(5) 0.110(5) Uani 1 1 d . .
H6C1 H 0.8880 0.0540 0.9912 0.165 Uiso 1 1 calc R U
H6C2 H 0.8833 -0.1183 0.9786 0.165 Uiso 1 1 calc R U
H6C3 H 0.7983 -0.0389 0.9939 0.165 Uiso 1 1 calc R U
C7C C 0.7255(10) 0.115(2) 0.9117(5) 0.141(8) Uani 1 1 d . .
H7C1 H 0.7530 0.2059 0.9297 0.211 Uiso 1 1 calc R U
H7C2 H 0.6797 0.0772 0.9293 0.211 Uiso 1 1 calc R U
H7C3 H 0.6943 0.1345 0.8732 0.211 Uiso 1 1 calc R U
C8C C 1.1341(6) 0.0308(13) 0.9008(5) 0.075(3) Uani 1 1 d . .
C9C C 1.1884(9) 0.1806(14) 0.9023(5) 0.101(5) Uani 1 1 d . .
H9C1 H 1.2558 0.1613 0.9112 0.152 Uiso 1 1 calc R U
H9C2 H 1.1759 0.2451 0.9301 0.152 Uiso 1 1 calc R U
H9C3 H 1.1671 0.2284 0.8665 0.152 Uiso 1 1 calc R U
C10C C 1.1620(7) -0.0329(16) 0.9575(4) 0.088(4) Uani 1 1 d . .
H10G H 1.1230 -0.1189 0.9587 0.132 Uiso 1 1 calc R U
H10H H 1.1530 0.0410 0.9834 0.132 Uiso 1 1 calc R U
H10I H 1.2280 -0.0623 0.9674 0.132 Uiso 1 1 calc R U
C11C C 1.1569(7) -0.0712(14) 0.8611(5) 0.088(3) Uani 1 1 d . .
H11G H 1.2144 -0.0386 0.8532 0.131 Uiso 1 1 calc R U
H11H H 1.1052 -0.0722 0.8273 0.131 Uiso 1 1 calc R U
H11I H 1.1661 -0.1703 0.8766 0.131 Uiso 1 1 calc R U
C12C C 0.9775(7) 0.1410(12) 0.7069(4) 0.067(2) Uani 1 1 d . .
H12E H 1.0359 0.0964 0.7302 0.081 Uiso 1 1 calc R U
H12F H 0.9903 0.1787 0.6735 0.081 Uiso 1 1 calc R U
C13C C 0.9042(13) 0.0298(17) 0.6923(6) 0.135(7) Uani 1 1 d . .
H13E H 0.8545 0.0626 0.6597 0.162 Uiso 1 1 calc R U
H13F H 0.9309 -0.0627 0.6830 0.162 Uiso 1 1 calc R U
C14C C 0.7121(8) 0.1295(15) 0.7051(4) 0.083(3) Uani 1 1 d . .
H14E H 0.7050 0.1572 0.6667 0.099 Uiso 1 1 calc R U
H14F H 0.6486 0.1211 0.7099 0.099 Uiso 1 1 calc R U
C15C C 0.7592(10) -0.0134(17) 0.7162(8) 0.147(8) Uani 1 1 d . .
H15E H 0.7425 -0.0729 0.6824 0.176 Uiso 1 1 calc R U
H15F H 0.7369 -0.0661 0.7440 0.176 Uiso 1 1 calc R U
C16C C 0.8995(9) -0.1307(13) 0.7651(5) 0.085(3) Uani 1 1 d . .
H16G H 0.8525 -0.2085 0.7538 0.128 Uiso 1 1 calc R U
H16H H 0.9131 -0.1145 0.8044 0.128 Uiso 1 1 calc R U
H16I H 0.9570 -0.1600 0.7565 0.128 Uiso 1 1 calc R U
C17C C 0.9052(8) 0.5176(17) 0.8553(5) 0.095(4) Uani 1 1 d . .
H17C H 0.8638 0.6027 0.8398 0.114 Uiso 1 1 calc R U
C18C C 0.8881(10) 0.4595(16) 0.9064(5) 0.098(4) Uani 1 1 d . .
H18G H 0.8210 0.4413 0.9000 0.147 Uiso 1 1 calc R U
H18H H 0.9094 0.5317 0.9358 0.147 Uiso 1 1 calc R U
H18I H 0.9228 0.3676 0.9169 0.147 Uiso 1 1 calc R U
C19C C 1.0077(11) 0.5518(18) 0.8640(6) 0.128(6) Uani 1 1 d . .
H19G H 1.0447 0.4621 0.8746 0.192 Uiso 1 1 calc R U
H19H H 1.0281 0.6252 0.8930 0.192 Uiso 1 1 calc R U
H19I H 1.0168 0.5903 0.8301 0.192 Uiso 1 1 calc R U

loop_
_atom_site_aniso_label
_atom_site_aniso_U_11
_atom_site_aniso_U_22
_atom_site_aniso_U_33
_atom_site_aniso_U_23
_atom_site_aniso_U_13
_atom_site_aniso_U_12
Ti1A 0.0517(7) 0.0590(9) 0.0498(7) -0.0026(8) 0.0217(5) -0.0048(10)
O1A 0.058(3) 0.059(4) 0.057(3) -0.002(3) 0.026(3) -0.004(3)
O2A 0.061(3) 0.049(3) 0.066(4) -0.002(3) 0.022(3) 0.008(3)
O3A 0.076(3) 0.049(3) 0.066(3) -0.006(3) 0.037(3) 0.006(3)
O4A 0.063(3) 0.061(4) 0.065(4) 0.003(3) 0.021(3) -0.011(3)
O5A 0.062(4) 0.061(4) 0.060(3) -0.009(3) 0.024(3) -0.007(3)
N1A 0.076(5) 0.067(5) 0.053(4) 0.002(4) 0.024(3) 0.008(4)
C1A 0.072(6) 0.052(5) 0.053(5) 0.008(4) 0.026(4) 0.002(4)
C2A 0.086(7) 0.085(7) 0.043(4) 0.010(5) 0.016(4) 0.003(6)
C3A 0.068(6) 0.056(6) 0.064(6) -0.003(5) 0.007(4) 0.011(4)
C4A 0.100(8) 0.048(5) 0.092(7) 0.008(5) 0.062(6) 0.011(5)
C5A 0.091(8) 0.062(7) 0.151(11) 0.000(7) 0.082(8) 0.007(6)
C6A 0.119(8) 0.043(6) 0.111(8) 0.001(5) 0.085(7) 0.006(5)
C7A 0.188(15) 0.085(9) 0.116(10) 0.038(8) 0.107(11) 0.052(10)
C8A 0.070(6) 0.047(5) 0.104(8) -0.004(5) 0.003(6) 0.011(5)
C9A 0.068(7) 0.057(7) 0.189(14) -0.032(8) 0.015(8) 0.007(5)
C10A 0.096(9) 0.103(11) 0.143(12) 0.057(10) -0.014(8) -0.022(8)
C11A 0.065(6) 0.061(6) 0.110(8) 0.005(6) 0.010(6) 0.003(5)
C12A 0.091(7) 0.057(6) 0.078(6) -0.007(5) 0.048(5) 0.003(5)
C13A 0.246(18) 0.136(13) 0.170(13) -0.073(11) 0.164(13) -0.091(13)
C14A 0.072(6) 0.067(6) 0.070(6) -0.017(5) 0.024(5) -0.019(5)
C15A 0.116(12) 0.115(14) 0.27(2) -0.105(15) -0.098(14) 0.047(10)
C16A 0.151(12) 0.059(7) 0.071(7) -0.001(5) 0.012(7) -0.016(7)
C17A 0.076(6) 0.039(5) 0.084(6) -0.010(4) 0.028(5) -0.011(4)
C18A 0.137(12) 0.083(8) 0.101(9) 0.001(7) 0.064(8) 0.046(8)
C19A 0.129(12) 0.088(10) 0.115(10) -0.024(8) -0.022(9) 0.016(9)
Ti1B 0.0716(9) 0.0584(9) 0.0469(7) 0.0032(8) 0.0229(6) -0.0001(9)
O1B 0.058(3) 0.066(4) 0.048(3) -0.007(3) 0.022(2) -0.006(3)
O2B 0.052(3) 0.072(4) 0.055(3) 0.000(3) 0.025(3) -0.001(3)
O3B 0.080(4) 0.068(5) 0.056(3) 0.003(3) 0.026(3) -0.013(4)
O4B 0.080(4) 0.072(5) 0.056(3) 0.001(3) 0.028(3) 0.013(3)
O5B 0.113(6) 0.068(5) 0.053(4) 0.000(3) 0.023(4) -0.002(4)
N1B 0.061(4) 0.067(5) 0.047(4) 0.012(3) 0.020(3) -0.003(4)
C1B 0.051(4) 0.065(6) 0.063(5) 0.003(4) 0.023(4) -0.001(4)
C2B 0.052(4) 0.067(6) 0.061(5) -0.008(4) 0.024(4) 0.005(4)
C3B 0.047(4) 0.071(6) 0.060(5) -0.003(4) 0.026(4) 0.007(4)
C4B 0.055(5) 0.089(8) 0.086(7) 0.000(6) 0.025(5) -0.013(5)
C5B 0.074(7) 0.111(10) 0.088(8) -0.032(7) 0.014(6) -0.016(7)
C6B 0.097(9) 0.132(13) 0.131(11) 0.041(10) 0.007(8) -0.063(9)
C7B 0.072(6) 0.129(12) 0.077(7) -0.019(7) 0.021(5) 0.017(7)
C8B 0.055(5) 0.119(10) 0.084(7) 0.011(6) 0.040(5) 0.038(6)
C9B 0.085(8) 0.135(12) 0.097(8) 0.017(8) 0.044(6) 0.050(8)
C10B 0.071(6) 0.089(8) 0.088(7) -0.005(6) 0.045(5) 0.033(6)
C11B 0.073(7) 0.157(13) 0.115(9) -0.008(9) 0.061(7) -0.019(8)
C12B 0.071(6) 0.071(7) 0.079(6) 0.001(5) 0.029(5) -0.001(5)
C13B 0.089(8) 0.075(8) 0.099(8) 0.023(7) 0.007(6) -0.010(6)
C14B 0.063(6) 0.084(7) 0.085(7) 0.009(6) 0.036(5) 0.005(5)
C15B 0.119(9) 0.064(7) 0.124(10) 0.015(6) 0.084(8) -0.005(7)
C16B 0.139(11) 0.063(7) 0.061(6) 0.007(5) 0.030(6) 0.010(7)
C17B 0.162(12) 0.062(7) 0.048(5) 0.010(5) 0.024(6) 0.042(7)
C18B 0.118(12) 0.157(16) 0.220(18) 0.115(15) 0.070(12) 0.046(12)
C19B 0.213(19) 0.116(12) 0.141(13) 0.053(10) 0.122(14) 0.057(13)
Ti1C 0.0540(7) 0.0589(9) 0.0489(7) -0.0002(8) 0.0222(6) 0.0001(10)
O1C 0.066(4) 0.081(4) 0.053(3) 0.015(3) 0.029(3) 0.010(3)
O2C 0.060(3) 0.064(4) 0.060(4) 0.001(3) 0.022(3) -0.008(3)
O3C 0.055(3) 0.058(4) 0.062(3) -0.003(3) 0.022(2) 0.006(3)
O4C 0.066(3) 0.064(4) 0.063(3) 0.003(3) 0.026(3) -0.002(4)
O5C 0.083(4) 0.065(4) 0.059(4) -0.002(3) 0.027(3) 0.010(4)
N1C 0.071(5) 0.070(5) 0.051(4) 0.001(4) 0.020(3) -0.013(4)
C1C 0.068(5) 0.056(5) 0.072(6) 0.005(4) 0.042(5) 0.016(4)
C2C 0.048(4) 0.059(5) 0.057(5) -0.001(4) 0.024(3) 0.004(4)
C3C 0.060(5) 0.062(6) 0.052(5) 0.008(4) 0.022(4) 0.001(4)
C4C 0.080(7) 0.084(8) 0.092(7) 0.023(6) 0.056(6) 0.033(6)
C5C 0.138(14) 0.131(13) 0.170(15) 0.008(12) 0.101(12) -0.038(11)
C6C 0.073(7) 0.167(14) 0.110(9) 0.051(9) 0.060(7) 0.041(8)
C7C 0.124(11) 0.230(19) 0.097(8) 0.077(11) 0.078(8) 0.114(12)
C8C 0.046(5) 0.084(7) 0.103(7) 0.025(6) 0.031(5) -0.008(5)
C9C 0.093(8) 0.111(11) 0.094(8) 0.024(7) 0.015(6) -0.049(7)
C10C 0.054(5) 0.119(10) 0.090(7) 0.031(7) 0.019(5) 0.013(6)
C11C 0.066(6) 0.093(8) 0.117(9) 0.008(7) 0.046(6) 0.022(6)
C12C 0.063(5) 0.071(6) 0.080(6) -0.002(5) 0.040(5) 0.008(5)
C13C 0.216(19) 0.101(11) 0.137(12) -0.030(10) 0.129(14) -0.016(12)
C14C 0.066(6) 0.118(10) 0.065(6) 0.009(6) 0.020(5) -0.007(6)
C15C 0.100(11) 0.074(9) 0.219(19) 0.009(11) -0.030(11) -0.008(8)
C16C 0.109(9) 0.069(7) 0.083(7) 0.002(6) 0.036(6) 0.014(7)
C17C 0.060(6) 0.123(11) 0.107(9) 0.041(8) 0.031(6) 0.001(7)
C18C 0.136(12) 0.083(8) 0.085(8) 0.002(6) 0.050(8) 0.010(8)
C19C 0.152(13) 0.130(13) 0.137(11) -0.055(10) 0.096(11) -0.073(11)

loop_
_atom_type_symbol
_atom_type_description
_atom_type_scat_dispersion_real
_atom_type_scat_dispersion_imag
_atom_type_scat_source
C C 0.0030 0.0016 'International Tables Vol C Tables 4.2.6.8 and 6.1.1.4'
H H 0.0000 0.0000 'International Tables Vol C Tables 4.2.6.8 and 6.1.1.4'
N N 0.0059 0.0032 'International Tables Vol C Tables 4.2.6.8 and 6.1.1.4'
O O 0.0105 0.0059 'International Tables Vol C Tables 4.2.6.8 and 6.1.1.4'
Ti Ti 0.2760 0.4361 'International Tables Vol C Tables 4.2.6.8 and 6.1.1.4'

loop_
_geom_angle_atom_site_label_1
_geom_angle_atom_site_label_2
_geom_angle_atom_site_label_3
_geom_angle
O5A Ti1A O3A 100.4(3)
O5A Ti1A O4A 99.6(3)
O3A Ti1A O4A 101.3(3)
O5A Ti1A O1A 97.8(3)
O3A Ti1A O1A 158.8(3)
O4A Ti1A O1A 86.3(2)
O5A Ti1A O2A 98.1(3)
O3A Ti1A O2A 86.6(3)
O4A Ti1A O2A 159.0(3)
O1A Ti1A O2A 80.1(2)
O5A Ti1A N1A 176.3(3)
O3A Ti1A N1A 78.3(3)
O4A Ti1A N1A 77.4(3)
O1A Ti1A N1A 84.3(3)
O2A Ti1A N1A 85.3(3)
C1A O1A Ti1A 134.2(6)
C3A O2A Ti1A 133.6(6)
C12A O3A Ti1A 121.8(6)
C14A O4A Ti1A 124.0(6)
C17A O5A Ti1A 169.2(6)
C13A N1A C16A 113.8(12)
C13A N1A C15A 107.7(10)
C16A N1A C15A 106.0(11)
C13A N1A Ti1A 105.7(7)
C16A N1A Ti1A 119.5(6)
C15A N1A Ti1A 103.1(7)
O1A C1A C2A 123.5(8)
O1A C1A C4A 115.7(8)
C2A C1A C4A 120.7(8)
C3A C2A C1A 121.1(8)
O2A C3A C2A 124.0(9)
O2A C3A C8A 116.4(9)
C2A C3A C8A 119.6(10)
C7A C4A C6A 110.1(9)
C7A C4A C1A 113.7(10)
C6A C4A C1A 107.6(7)
C7A C4A C5A 109.3(10)
C6A C4A C5A 109.3(10)
C1A C4A C5A 106.8(8)
C10A C8A C3A 117.5(11)
C10A C8A C9A 109.9(11)
C3A C8A C9A 107.8(9)
C10A C8A C11A 107.3(10)
C3A C8A C11A 107.7(9)
C9A C8A C11A 106.1(10)
O3A C12A C13A 112.1(8)
N1A C13A C12A 113.4(11)
C15A C14A O4A 114.5(10)
C14A C15A N1A 117.1(11)
O5A C17A C18A 110.1(9)
O5A C17A C19A 109.0(9)
C18A C17A C19A 112.5(10)
O5B Ti1B O3B 100.0(3)
O5B Ti1B O4B 99.9(3)
O3B Ti1B O4B 100.6(3)
O5B Ti1B O1B 97.6(3)
O3B Ti1B O1B 159.0(3)
O4B Ti1B O1B 87.5(3)
O5B Ti1B O2B 97.3(3)
O3B Ti1B O2B 86.0(3)
O4B Ti1B O2B 160.2(3)
O1B Ti1B O2B 80.5(2)
O5B Ti1B N1B 177.0(3)
O3B Ti1B N1B 78.6(3)
O4B Ti1B N1B 77.8(3)
O1B Ti1B N1B 84.3(3)
O2B Ti1B N1B 85.3(3)
C1B O1B Ti1B 133.2(5)
C3B O2B Ti1B 132.5(5)
C12B O3B Ti1B 121.2(6)
C14B O4B Ti1B 124.7(6)
C17B O5B Ti1B 164.9(7)
C16B N1B C15B 111.7(9)
C16B N1B C13B 111.4(9)
C15B N1B C13B 109.8(9)
C16B N1B Ti1B 118.2(6)
C15B N1B Ti1B 102.2(6)
C13B N1B Ti1B 102.7(6)
O1B C1B C2B 125.2(8)
O1B C1B C4B 113.0(7)
C2B C1B C4B 121.7(9)
C1B C2B C3B 120.3(8)
O2B C3B C2B 124.8(7)
O2B C3B C8B 114.0(8)
C2B C3B C8B 120.9(8)
C6B C4B C5B 111.9(11)
C6B C4B C1B 107.9(9)
C5B C4B C1B 113.7(8)
C6B C4B C7B 110.4(10)
C5B C4B C7B 106.4(10)
C1B C4B C7B 106.5(9)
C11B C8B C10B 110.0(9)
C11B C8B C3B 109.9(10)
C10B C8B C3B 112.6(8)
C11B C8B C9B 108.5(11)
C10B C8B C9B 109.1(10)
C3B C8B C9B 106.5(8)
O3B C12B C13B 111.3(9)
C12B C13B N1B 109.9(9)
O4B C14B C15B 112.5(8)
C14B C15B N1B 114.5(9)
O5B C17B C19B 111.9(10)
O5B C17B C18B 109.8(12)
C19B C17B C18B 110.6(12)
O5C Ti1C O3C 101.1(3)
O5C Ti1C O4C 98.9(3)
O3C Ti1C O4C 100.6(2)
O5C Ti1C O1C 97.3(3)
O3C Ti1C O1C 157.8(3)
O4C Ti1C O1C 88.6(3)
O5C Ti1C O2C 98.7(3)
O3C Ti1C O2C 85.0(2)
O4C Ti1C O2C 160.1(3)
O1C Ti1C O2C 80.0(2)
O5C Ti1C N1C 176.1(3)
O3C Ti1C N1C 78.3(3)
O4C Ti1C N1C 77.5(3)
O1C Ti1C N1C 84.2(3)
O2C Ti1C N1C 85.1(3)
C1C O1C Ti1C 133.5(6)
C3C O2C Ti1C 134.7(5)
C12C O3C Ti1C 120.4(6)
C14C O4C Ti1C 125.5(7)
C17C O5C Ti1C 167.8(7)
C13C N1C C16C 111.4(10)
C13C N1C C15C 111.9(12)
C16C N1C C15C 106.4(10)
C13C N1C Ti1C 104.9(7)
C16C N1C Ti1C 119.0(6)
C15C N1C Ti1C 103.0(8)
O1C C1C C2C 123.4(7)
O1C C1C C4C 115.8(8)
C2C C1C C4C 120.8(8)
C3C C2C C1C 121.9(8)
O2C C3C C2C 122.8(8)
O2C C3C C8C 115.8(7)
C2C C3C C8C 121.4(8)
C6C C4C C7C 108.7(9)
C6C C4C C1C 114.2(10)
C7C C4C C1C 110.7(9)
C6C C4C C5C 113.8(12)
C7C C4C C5C 105.1(13)
C1C C4C C5C 103.9(9)
C11C C8C C10C 111.3(10)
C11C C8C C3C 106.8(9)
C10C C8C C3C 114.4(7)
C11C C8C C9C 110.1(9)
C10C C8C C9C 108.1(10)
C3C C8C C9C 106.0(9)
O3C C12C C13C 110.9(8)
N1C C13C C12C 111.3(11)
O4C C14C C15C 112.4(10)
C14C C15C N1C 111.6(11)
O5C C17C C18C 106.2(11)
O5C C17C C19C 101.7(10)
C18C C17C C19C 111.1(11)

loop_
_geom_bond_atom_site_label_1
_geom_bond_atom_site_label_2
_geom_bond_distance
Ti1A O5A 1.774(6)
Ti1A O3A 1.865(5)
Ti1A O4A 1.873(6)
Ti1A O1A 2.038(6)
Ti1A O2A 2.074(6)
Ti1A N1A 2.324(8)
O1A C1A 1.241(10)
O2A C3A 1.249(11)
O3A C12A 1.391(11)
O4A C14A 1.396(11)
O5A C17A 1.382(11)
N1A C13A 1.405(13)
N1A C16A 1.445(14)
N1A C15A 1.487(14)
C1A C2A 1.434(14)
C1A C4A 1.533(12)
C2A C3A 1.389(14)
C3A C8A 1.520(13)
C4A C7A 1.507(15)
C4A C6A 1.519(13)
C4A C5A 1.571(16)
C8A C10A 1.471(17)
C8A C9A 1.565(15)
C8A C11A 1.574(15)
C12A C13A 1.480(15)
C14A C15A 1.374(15)
C17A C18A 1.479(14)
C17A C19A 1.520(16)
Ti1B O5B 1.792(7)
Ti1B O3B 1.852(6)
Ti1B O4B 1.863(6)
Ti1B O1B 2.026(6)
Ti1B O2B 2.060(6)
Ti1B N1B 2.342(8)
O1B C1B 1.277(10)
O2B C3B 1.252(10)
O3B C12B 1.391(13)
O4B C14B 1.385(12)
O5B C17B 1.376(13)
N1B C16B 1.414(14)
N1B C15B 1.468(12)
N1B C13B 1.512(13)
C1B C2B 1.362(11)
C1B C4B 1.546(13)
C2B C3B 1.419(12)
C3B C8B 1.537(11)
C4B C6B 1.527(15)
C4B C5B 1.528(15)
C4B C7B 1.614(16)
C8B C11B 1.476(18)
C8B C10B 1.528(15)
C8B C9B 1.561(16)
C12B C13B 1.450(15)
C14B C15B 1.444(15)
C17B C19B 1.465(16)
C17B C18B 1.477(19)
Ti1C O5C 1.769(7)
Ti1C O3C 1.859(5)
Ti1C O4C 1.874(6)
Ti1C O1C 2.049(6)
Ti1C O2C 2.061(7)
Ti1C N1C 2.313(9)
O1C C1C 1.268(11)
O2C C3C 1.269(10)
O3C C12C 1.399(11)
O4C C14C 1.363(14)
O5C C17C 1.464(16)
N1C C13C 1.440(14)
N1C C16C 1.446(14)
N1C C15C 1.505(16)
C1C C2C 1.416(12)
C1C C4C 1.519(12)
C2C C3C 1.390(11)
C3C C8C 1.534(13)
C4C C6C 1.485(16)
C4C C7C 1.502(15)
C4C C5C 1.57(2)
C8C C11C 1.485(16)
C8C C10C 1.509(14)
C8C C9C 1.581(15)
C12C C13C 1.458(19)
C14C C15C 1.468(19)
C17C C18C 1.497(15)
C17C C19C 1.512(17)
